data_4122380
loop_
_publ_author_name
'Weston, Claire E.'
'Richardson, Robert D.'
'Haycock, Peter R.'
'White, Andrew J. P.'
'Fuchter, Matthew J.'

_publ_section_title
;
 Arylazopyrazoles: Azoheteroarene Photoswitches Offering Quantitative
 Isomerization and Long Thermal Half-Lives.
;
_journal_issue 34
_journal_name_full 'Journal of the American Chemical Society'
_journal_page_first 11878
_journal_paper_doi 10.1021/ja505444d
_journal_volume 136
_journal_year 2014
_chemical_formula_moiety 'C10 H10 N4'
_chemical_formula_sum 'C10 H10 N4'
_chemical_formula_weight 186.22
_chemical_name_systematic
;
 ?
;
_space_group_crystal_system monoclinic
_space_group_IT_number 14
_space_group_name_Hall '-P 2ybc'
_space_group_name_H-M_alt 'P 1 21/c 1'
_symmetry_space_group_name_Hall '-P 2ybc'
_symmetry_space_group_name_H-M 'P 1 21/c 1'
_atom_sites_solution_hydrogens geom
_audit_creation_method SHELXL
_cell_angle_alpha 90
_cell_angle_beta 104.512(7)
_cell_angle_gamma 90
_cell_formula_units_Z 4
_cell_length_a 11.2431(7)
_cell_length_b 10.1867(6)
_cell_length_c 8.9687(6)
_cell_measurement_reflns_used 873
_cell_measurement_temperature 173
_cell_measurement_theta_max 25.2780
_cell_measurement_theta_min 2.8680
_cell_volume 994.41(11)
_computing_cell_refinement CrysAlisPro,
_computing_data_collection CrysAlisPro,
_computing_data_reduction CrysAlisPro,
_computing_molecular_graphics 'Bruker SHELXTL'
_computing_publication_material 'CIFTAB-2013 (Sheldrick, 2013)'
_computing_structure_refinement 'SHELXL-2013 (Sheldrick, 2013)'
_computing_structure_solution 'SHELXS-2013 (Sheldrick, 2013)'
_diffrn_ambient_temperature 173
_diffrn_detector_area_resol_mean 16.0382
_diffrn_measured_fraction_theta_full 0.982
_diffrn_measured_fraction_theta_max 0.811
_diffrn_measurement_device_type 'Agilent Xcalibur 3 E'
_diffrn_measurement_method 'omega scans'
_diffrn_radiation_type MoK\a
_diffrn_radiation_wavelength 0.71073
_diffrn_reflns_av_R_equivalents 0.0117
_diffrn_reflns_av_unetI/netI 0.0285
_diffrn_reflns_Laue_measured_fraction_full 0.982
_diffrn_reflns_Laue_measured_fraction_max 0.811
_diffrn_reflns_limit_h_max 13
_diffrn_reflns_limit_h_min -12
_diffrn_reflns_limit_k_max 12
_diffrn_reflns_limit_k_min -8
_diffrn_reflns_limit_l_max 6
_diffrn_reflns_limit_l_min -11
_diffrn_reflns_number 3120
_diffrn_reflns_point_group_measured_fraction_full 0.982
_diffrn_reflns_point_group_measured_fraction_max 0.811
_diffrn_reflns_theta_full 25.242
_diffrn_reflns_theta_max 28.046
_diffrn_reflns_theta_min 2.739
_diffrn_source 'Enhance (Mo) X-ray Source'
_exptl_absorpt_coefficient_mu 0.080
_exptl_absorpt_correction_T_max 0.995
_exptl_absorpt_correction_T_min 0.966
_exptl_absorpt_correction_type analytical
_exptl_absorpt_process_details
;
CrysAlisPro, Agilent Technologies,
Version 1.171.36.28 (release 01-02-2013 CrysAlis171 .NET)
(compiled Feb  1 2013,16:14:44)
Analytical numeric absorption correction using a multifaceted crystal
model based on expressions derived by R.C. Clark & J.S. Reid.
(Clark, R. C. & Reid, J. S. (1995). Acta Cryst. A51, 887-897)
;
_exptl_crystal_colour Yellow
_exptl_crystal_density_diffrn 1.244
_exptl_crystal_description 'platy needles'
_exptl_crystal_F_000 392
_exptl_crystal_size_max 0.53
_exptl_crystal_size_mid 0.39
_exptl_crystal_size_min 0.07
_refine_diff_density_max 0.153
_refine_diff_density_min -0.140
_refine_diff_density_rms 0.031
_refine_ls_extinction_coef 0.0060(15)
_refine_ls_extinction_expression Fc^*^=kFc[1+0.001xFc^2^\l^3^/sin(2\q)]^-1/4^
_refine_ls_extinction_method SHELXL
_refine_ls_goodness_of_fit_ref 1.021
_refine_ls_hydrogen_treatment constr
_refine_ls_matrix_type full
_refine_ls_number_parameters 129
_refine_ls_number_reflns 1952
_refine_ls_number_restraints 0
_refine_ls_restrained_S_all 1.021
_refine_ls_R_factor_all 0.0613
_refine_ls_R_factor_gt 0.0430
_refine_ls_shift/su_max 0.000
_refine_ls_shift/su_mean 0.000
_refine_ls_structure_factor_coef Fsqd
_refine_ls_weighting_details 'w=1/[\s^2^(Fo^2^)+(0.0345P)^2^+0.2509P] where P=(Fo^2^+2Fc^2^)/3'
_refine_ls_weighting_scheme calc
_refine_ls_wR_factor_gt 0.0913
_refine_ls_wR_factor_ref 0.1014
_reflns_Friedel_coverage 0.000
_reflns_number_gt 1485
_reflns_number_total 1952
_reflns_threshold_expression 'I > 2\s(I)'
_cod_data_source_file ja505444d_si_002.cif
_cod_data_source_block Z-8
_cod_depositor_comments 'Adding full bibliography for 4122380--4122381.cif.'
_cod_database_code 4122380
_shelx_space_group_comment
;
The symmetry employed for this shelxl refinement is uniquely defined
by the following loop, which should always be used as a source of
symmetry information in preference to the above space-group names.
They are only intended as comments.
;
_shelxl_version_number 2013-4

loop_
_space_group_symop_operation_xyz
'x, y, z'
'-x, y+1/2, -z+1/2'
'-x, -y, -z'
'x, -y-1/2, z-1/2'

loop_
_atom_site_label
_atom_site_type_symbol
_atom_site_fract_x
_atom_site_fract_y
_atom_site_fract_z
_atom_site_U_iso_or_equiv
_atom_site_adp_type
_atom_site_occupancy
_atom_site_site_symmetry_order
_atom_site_calc_flag
_atom_site_refinement_flags_posn
_atom_site_refinement_flags_adp
N1 N 0.58008(12) 0.58037(15) 0.19408(16) 0.0450(4) Uani 1 1 d . .
N2 N 0.62003(13) 0.46475(15) 0.19830(17) 0.0480(4) Uani 1 1 d . .
C3 C 0.63994(13) 0.68997(17) 0.14981(17) 0.0365(4) Uani 1 1 d . .
C4 C 0.59995(14) 0.81425(17) 0.17370(18) 0.0406(4) Uani 1 1 d . .
H4A H 0.5357 0.8353 0.2210 0.049 Uiso 1 1 calc R U
N5 N 0.66785(12) 0.89923(14) 0.11840(14) 0.0380(3) Uani 1 1 d . .
N6 N 0.75149(12) 0.83802(14) 0.05520(15) 0.0407(4) Uani 1 1 d . .
C7 C 0.73493(15) 0.71143(16) 0.07459(18) 0.0382(4) Uani 1 1 d . .
H7A H 0.7808 0.6436 0.0423 0.046 Uiso 1 1 calc R U
C8 C 0.66273(18) 1.04193(17) 0.1172(2) 0.0521(5) Uani 1 1 d . .
H8A H 0.7414 1.0772 0.1769 0.078 Uiso 1 1 calc R U
H8B H 0.5968 1.0712 0.1631 0.078 Uiso 1 1 calc R U
H8C H 0.6465 1.0736 0.0108 0.078 Uiso 1 1 calc R U
C9 C 0.73759(15) 0.43648(16) 0.16924(19) 0.0398(4) Uani 1 1 d . .
C10 C 0.84437(15) 0.46947(18) 0.27799(19) 0.0460(5) Uani 1 1 d . .
H10A H 0.8405 0.5183 0.3669 0.055 Uiso 1 1 calc R U
C11 C 0.95622(17) 0.4309(2) 0.2562(2) 0.0557(5) Uani 1 1 d . .
H11A H 1.0298 0.4526 0.3307 0.067 Uiso 1 1 calc R U
C12 C 0.9618(2) 0.3608(2) 0.1265(3) 0.0634(6) Uani 1 1 d . .
H12A H 1.0391 0.3344 0.1119 0.076 Uiso 1 1 calc R U
C13 C 0.8553(2) 0.3293(2) 0.0182(3) 0.0654(6) Uani 1 1 d . .
H13A H 0.8594 0.2824 -0.0718 0.078 Uiso 1 1 calc R U
C14 C 0.74252(19) 0.36552(18) 0.0400(2) 0.0532(5) Uani 1 1 d . .
H14A H 0.6690 0.3418 -0.0334 0.064 Uiso 1 1 calc R U

loop_
_atom_site_aniso_label
_atom_site_aniso_U_11
_atom_site_aniso_U_22
_atom_site_aniso_U_33
_atom_site_aniso_U_23
_atom_site_aniso_U_13
_atom_site_aniso_U_12
N1 0.0313(7) 0.0539(10) 0.0524(9) 0.0124(7) 0.0153(6) -0.0010(7)
N2 0.0369(8) 0.0502(10) 0.0601(9) 0.0103(8) 0.0178(7) -0.0049(7)
C3 0.0250(8) 0.0481(10) 0.0367(8) 0.0076(8) 0.0085(6) 0.0009(7)
C4 0.0286(8) 0.0555(11) 0.0400(9) 0.0073(8) 0.0128(7) 0.0061(8)
N5 0.0339(7) 0.0433(8) 0.0383(7) 0.0029(7) 0.0117(6) 0.0038(6)
N6 0.0361(8) 0.0458(9) 0.0442(8) 0.0036(7) 0.0174(6) 0.0009(7)
C7 0.0341(9) 0.0408(10) 0.0432(9) 0.0036(8) 0.0162(7) 0.0005(7)
C8 0.0580(12) 0.0430(11) 0.0586(11) -0.0016(9) 0.0209(9) 0.0048(9)
C9 0.0380(9) 0.0359(9) 0.0482(10) 0.0108(8) 0.0160(7) -0.0014(8)
C10 0.0419(10) 0.0568(12) 0.0413(9) 0.0067(9) 0.0140(8) 0.0040(9)
C11 0.0402(10) 0.0702(13) 0.0581(11) 0.0155(10) 0.0150(9) 0.0080(10)
C12 0.0566(13) 0.0609(13) 0.0847(15) 0.0158(12) 0.0402(12) 0.0188(11)
C13 0.0843(16) 0.0489(12) 0.0728(13) -0.0076(11) 0.0382(13) 0.0028(12)
C14 0.0590(12) 0.0423(11) 0.0586(11) -0.0041(9) 0.0153(9) -0.0090(9)

loop_
_atom_type_symbol
_atom_type_description
_atom_type_scat_dispersion_real
_atom_type_scat_dispersion_imag
_atom_type_scat_source
C C 0.0033 0.0016 'International Tables Vol C Tables 4.2.6.8 and 6.1.1.4'
H H 0.0000 0.0000 'International Tables Vol C Tables 4.2.6.8 and 6.1.1.4'
N N 0.0061 0.0033 'International Tables Vol C Tables 4.2.6.8 and 6.1.1.4'

loop_
_geom_angle_atom_site_label_1
_geom_angle_atom_site_label_2
_geom_angle_atom_site_label_3
_geom_angle
N2 N1 C3 123.88(14)
N1 N2 C9 121.28(14)
C4 C3 N1 119.08(14)
C4 C3 C7 104.28(14)
N1 C3 C7 136.56(16)
N5 C4 C3 107.46(14)
C4 N5 N6 112.16(13)
C4 N5 C8 128.90(14)
N6 N5 C8 118.93(13)
C7 N6 N5 104.89(13)
N6 C7 C3 111.19(15)
C14 C9 C10 120.58(17)
C14 C9 N2 119.30(16)
C10 C9 N2 119.82(15)
C11 C10 C9 119.46(17)
C10 C11 C12 120.22(19)
C13 C12 C11 120.00(18)
C12 C13 C14 120.32(19)
C9 C14 C13 119.40(19)

loop_
_geom_bond_atom_site_label_1
_geom_bond_atom_site_label_2
_geom_bond_distance
N1 N2 1.2578(19)
N1 C3 1.411(2)
N2 C9 1.439(2)
C3 C4 1.378(2)
C3 C7 1.416(2)
C4 N5 1.330(2)
N5 N6 1.3643(17)
N5 C8 1.455(2)
N6 C7 1.321(2)
C9 C14 1.379(2)
C9 C10 1.385(2)
C10 C11 1.377(2)
C11 C12 1.379(3)
C12 C13 1.378(3)
C13 C14 1.380(3)
